data_4123091
loop_
_publ_author_name
'Yao, Weijun'
'Dou, Xiaowei'
'Lu, Yixin'

_publ_section_title
;
 Highly Enantioselective Synthesis of 3,4-Dihydropyrans through a
 Phosphine-Catalyzed [4+2] Annulation of Allenones and \b,\g-Unsaturated
 \a-Keto Esters.
;
_journal_issue 1
_journal_name_full 'Journal of the American Chemical Society'
_journal_page_first 54
_journal_page_last 57
_journal_paper_doi 10.1021/ja5109358
_journal_volume 137
_journal_year 2015
_chemical_formula_sum 'C14 H20 O4'
_chemical_formula_weight 252.30
_chemical_name_systematic
; 
 ? 
;
_space_group_crystal_system orthorhombic
_space_group_IT_number 19
_space_group_name_Hall 'P 2ac 2ab'
_space_group_name_H-M_alt 'P 21 21 21'
_symmetry_space_group_name_Hall 'P 2ac 2ab'
_symmetry_space_group_name_H-M 'P 21 21 21'
_atom_sites_solution_hydrogens geom
_audit_creation_method SHELXL-2013
_cell_angle_alpha 90
_cell_angle_beta 90
_cell_angle_gamma 90
_cell_formula_units_Z 4
_cell_length_a 6.8511(5)
_cell_length_b 11.9553(9)
_cell_length_c 16.4478(12)
_cell_measurement_reflns_used 9822
_cell_measurement_temperature 100(2)
_cell_measurement_theta_max 66.51
_cell_measurement_theta_min 2.69
_cell_volume 1347.19(17)
_computing_cell_refinement 'Bruker SAINT'
_computing_data_collection 'Bruker APEX2'
_computing_data_reduction 'Bruker SAINT'
_computing_molecular_graphics 'Bruker SHELXTL'
_computing_publication_material 'Bruker SHELXTL'
_computing_structure_refinement 'SHELXL-2013 (Sheldrick, 2013)'
_computing_structure_solution 'SHELXS-97 (Sheldrick 2008)'
_diffrn_ambient_temperature 100(2)
_diffrn_measured_fraction_theta_full 1.000
_diffrn_measured_fraction_theta_max 1.000
_diffrn_measurement_device_type 'Bruker D8 Venture'
_diffrn_measurement_method '\f and \w scans'
_diffrn_radiation_type CuK\a
_diffrn_radiation_wavelength 1.54178
_diffrn_reflns_av_R_equivalents 0.0496
_diffrn_reflns_av_unetI/netI 0.0192
_diffrn_reflns_Laue_measured_fraction_full 1.000
_diffrn_reflns_Laue_measured_fraction_max 1.000
_diffrn_reflns_limit_h_max 8
_diffrn_reflns_limit_h_min -8
_diffrn_reflns_limit_k_max 14
_diffrn_reflns_limit_k_min -14
_diffrn_reflns_limit_l_max 19
_diffrn_reflns_limit_l_min -19
_diffrn_reflns_number 24807
_diffrn_reflns_point_group_measured_fraction_full 1.000
_diffrn_reflns_point_group_measured_fraction_max 1.000
_diffrn_reflns_theta_full 66.500
_diffrn_reflns_theta_max 66.509
_diffrn_reflns_theta_min 4.572
_exptl_absorpt_coefficient_mu 0.739
_exptl_absorpt_correction_T_max 0.7528
_exptl_absorpt_correction_T_min 0.5873
_exptl_absorpt_correction_type multi-scan
_exptl_crystal_colour Colourless
_exptl_crystal_density_diffrn 1.244
_exptl_crystal_density_meas ?
_exptl_crystal_density_method 'Not Measured'
_exptl_crystal_description Plate
_exptl_crystal_F_000 544
_exptl_crystal_size_max 0.42
_exptl_crystal_size_mid 0.30
_exptl_crystal_size_min 0.09
_refine_diff_density_max 0.419
_refine_diff_density_min -0.548
_refine_diff_density_rms 0.240
_refine_ls_abs_structure_details
; 
 Flack x determined using 980 quotients [(I+)-(I-)]/[(I+)+(I-)] 
 (Parsons and Flack (2004), Acta Cryst. A60, s61). 
;
_refine_ls_abs_structure_Flack 0.02(4)
_refine_ls_extinction_method none
_refine_ls_goodness_of_fit_ref 1.126
_refine_ls_hydrogen_treatment constr
_refine_ls_matrix_type full
_refine_ls_number_parameters 167
_refine_ls_number_reflns 2385
_refine_ls_number_restraints 0
_refine_ls_restrained_S_all 1.126
_refine_ls_R_factor_all 0.0365
_refine_ls_R_factor_gt 0.0364
_refine_ls_shift/su_max 0.000
_refine_ls_shift/su_mean 0.000
_refine_ls_structure_factor_coef Fsqd
_refine_ls_weighting_details 'w=1/[\s^2^(Fo^2^)+(0.0553P)^2^+0.1943P] where P=(Fo^2^+2Fc^2^)/3'
_refine_ls_weighting_scheme calc
_refine_ls_wR_factor_gt 0.0894
_refine_ls_wR_factor_ref 0.0895
_reflns_Friedel_coverage 0.702
_reflns_Friedel_fraction_full 1.000
_reflns_Friedel_fraction_max 1.000
_reflns_number_gt 2376
_reflns_number_total 2385
_reflns_threshold_expression 'I > 2\s(I)'
_cod_data_source_file ja5109358_si_003.cif
_cod_data_source_block E073
_cod_depositor_comments
;
The following automatic conversions were performed:

'_exptl_absorpt_correction_type' value 'Multi-scan' changed to
'multi-scan' according to
/home/saulius/struct/COD-crude-data--automatic-downloads/rss-feeds/ACS/lib/dictionaries/cif_core.dic
dictionary named 'cif_core.dic' version 2.4.2 from 2011-04-26.

Automatic conversion script
Id: cif_fix_values 2935 2014-11-11 08:27:57Z andrius 

The following automatic conversions were performed:

'_exptl_crystal_density_meas' value 'Not Measured' was changed to '?'
- the value is perceived as not measured.

Automatic conversion script
Id: cif_fix_values 3008 2015-01-20 13:52:24Z robertas 

 Adding full bibliography for 4123091--4123092.cif.
;
_cod_database_code 4123091
_shelx_space_group_comment
; 
The symmetry employed for this shelxl refinement is uniquely defined 
by the following loop, which should always be used as a source of 
symmetry information in preference to the above space-group names. 
They are only intended as comments. 
;
_shelxl_version_number 2013-4

loop_
_space_group_symop_operation_xyz
'x, y, z'
'-x+1/2, -y, z+1/2'
'-x, y+1/2, -z+1/2'
'x+1/2, -y+1/2, -z'

loop_
_atom_site_label
_atom_site_type_symbol
_atom_site_fract_x
_atom_site_fract_y
_atom_site_fract_z
_atom_site_U_iso_or_equiv
_atom_site_adp_type
_atom_site_occupancy
_atom_site_site_symmetry_order
_atom_site_calc_flag
_atom_site_refinement_flags_posn
_atom_site_refinement_flags_adp
O1 O 0.4448(2) 0.27091(9) 0.50244(7) 0.0260(3) Uani 1 1 d . .
O2 O 0.47882(19) 0.41947(10) 0.61140(7) 0.0268(3) Uani 1 1 d . .
O3 O 0.4637(2) 0.29789(12) 0.71594(7) 0.0365(3) Uani 1 1 d . .
O4 O 0.4705(3) 0.08054(11) 0.28383(9) 0.0559(5) Uani 1 1 d . .
C1 C 0.4385(2) 0.22935(15) 0.58053(10) 0.0235(4) Uani 1 1 d . .
C2 C 0.4056(3) 0.12318(15) 0.59908(11) 0.0261(4) Uani 1 1 d . .
H2 H 0.3977 0.1011 0.6545 0.031 Uiso 1 1 calc R U
C3 C 0.3807(3) 0.03784(15) 0.53341(11) 0.0279(4) Uani 1 1 d . .
H3 H 0.2387 0.0320 0.5200 0.033 Uiso 1 1 calc R U
C4 C 0.4902(3) 0.07775(14) 0.45770(11) 0.0265(4) Uani 1 1 d . .
H4A H 0.6320 0.0674 0.4665 0.032 Uiso 1 1 calc R U
H4B H 0.4515 0.0306 0.4109 0.032 Uiso 1 1 calc R U
C5 C 0.4519(3) 0.19801(13) 0.43709(10) 0.0221(4) Uani 1 1 d . .
C6 C 0.4538(3) -0.07752(15) 0.55980(14) 0.0393(5) Uani 1 1 d . .
H6A H 0.5956 -0.0750 0.5674 0.059 Uiso 1 1 calc R U
H6B H 0.4217 -0.1327 0.5178 0.059 Uiso 1 1 calc R U
H6C H 0.3910 -0.0987 0.6111 0.059 Uiso 1 1 calc R U
C7 C 0.4621(3) 0.31748(15) 0.64392(10) 0.0257(4) Uani 1 1 d . .
C8 C 0.4936(3) 0.51188(16) 0.66923(11) 0.0333(4) Uani 1 1 d . .
H8A H 0.6108 0.5029 0.7038 0.040 Uiso 1 1 calc R U
H8B H 0.3770 0.5141 0.7047 0.040 Uiso 1 1 calc R U
C9 C 0.5078(4) 0.61693(17) 0.61999(13) 0.0413(5) Uani 1 1 d . .
H9A H 0.6246 0.6139 0.5857 0.062 Uiso 1 1 calc R U
H9B H 0.5162 0.6815 0.6565 0.062 Uiso 1 1 calc R U
H9C H 0.3917 0.6241 0.5856 0.062 Uiso 1 1 calc R U
C10 C 0.4375(2) 0.24703(14) 0.36366(11) 0.0228(4) Uani 1 1 d . .
C11 C 0.4612(2) 0.18215(14) 0.28682(11) 0.0256(4) Uani 1 1 d . .
C12 C 0.4759(3) 0.24843(16) 0.20974(11) 0.0344(5) Uani 1 1 d . .
H12A H 0.5701 0.3102 0.2178 0.041 Uiso 1 1 calc R U
H12B H 0.3470 0.2821 0.1977 0.041 Uiso 1 1 calc R U
C13 C 0.5402(4) 0.17903(18) 0.13731(12) 0.0420(5) Uani 1 1 d . .
H13A H 0.6686 0.1463 0.1484 0.063 Uiso 1 1 calc R U
H13B H 0.5481 0.2268 0.0890 0.063 Uiso 1 1 calc R U
H13C H 0.4454 0.1191 0.1278 0.063 Uiso 1 1 calc R U
C14 C 0.4076(3) 0.37214(14) 0.35648(11) 0.0250(4) Uani 1 1 d . .
H14A H 0.3846 0.4039 0.4106 0.037 Uiso 1 1 calc R U
H14B H 0.2946 0.3871 0.3216 0.037 Uiso 1 1 calc R U
H14C H 0.5242 0.4064 0.3326 0.037 Uiso 1 1 calc R U

loop_
_atom_site_aniso_label
_atom_site_aniso_U_11
_atom_site_aniso_U_22
_atom_site_aniso_U_33
_atom_site_aniso_U_23
_atom_site_aniso_U_13
_atom_site_aniso_U_12
O1 0.0353(7) 0.0235(6) 0.0191(6) 0.0001(5) -0.0003(5) 0.0028(5)
O2 0.0322(7) 0.0273(6) 0.0208(6) -0.0034(5) 0.0004(5) 0.0028(5)
O3 0.0432(8) 0.0458(8) 0.0205(6) 0.0021(6) 0.0003(6) 0.0017(6)
O4 0.1098(15) 0.0259(7) 0.0320(7) -0.0040(6) 0.0154(10) 0.0035(9)
C1 0.0189(8) 0.0321(9) 0.0195(8) 0.0026(7) -0.0007(6) 0.0023(7)
C2 0.0197(8) 0.0327(9) 0.0259(9) 0.0057(7) -0.0010(7) -0.0001(7)
C3 0.0245(9) 0.0256(9) 0.0335(10) 0.0062(7) -0.0043(7) -0.0014(7)
C4 0.0266(9) 0.0235(8) 0.0294(9) 0.0011(7) -0.0027(7) 0.0028(8)
C5 0.0190(8) 0.0227(8) 0.0245(8) -0.0027(7) 0.0011(6) -0.0008(7)
C6 0.0470(12) 0.0267(9) 0.0440(11) 0.0095(8) -0.0067(10) 0.0002(10)
C7 0.0209(8) 0.0331(9) 0.0232(8) 0.0013(7) 0.0003(7) 0.0032(7)
C8 0.0386(10) 0.0339(9) 0.0275(9) -0.0125(7) -0.0020(8) 0.0042(9)
C9 0.0516(12) 0.0334(10) 0.0390(10) -0.0130(8) 0.0063(10) -0.0024(9)
C10 0.0209(8) 0.0224(8) 0.0250(8) -0.0012(7) 0.0007(6) -0.0003(7)
C11 0.0247(8) 0.0253(8) 0.0268(9) -0.0015(7) 0.0028(7) -0.0004(7)
C12 0.0503(12) 0.0292(9) 0.0237(9) -0.0005(7) 0.0019(9) 0.0034(9)
C13 0.0613(13) 0.0384(10) 0.0262(9) -0.0041(8) 0.0109(9) -0.0028(11)
C14 0.0276(9) 0.0235(8) 0.0238(8) 0.0006(7) 0.0035(7) 0.0010(7)

loop_
_atom_type_symbol
_atom_type_description
_atom_type_scat_dispersion_real
_atom_type_scat_dispersion_imag
_atom_type_scat_source
C C 0.0181 0.0091 'International Tables Vol C Tables 4.2.6.8 and 6.1.1.4'
H H 0.0000 0.0000 'International Tables Vol C Tables 4.2.6.8 and 6.1.1.4'
O O 0.0492 0.0322 'International Tables Vol C Tables 4.2.6.8 and 6.1.1.4'

loop_
_geom_angle_atom_site_label_1
_geom_angle_atom_site_label_2
_geom_angle_atom_site_label_3
_geom_angle
C1 O1 C5 119.85(13)
C7 O2 C8 115.80(14)
C2 C1 O1 124.44(17)
C2 C1 C7 122.29(16)
O1 C1 C7 113.19(14)
C1 C2 C3 120.44(16)
C1 C2 H2 119.8
C3 C2 H2 119.8
C2 C3 C4 108.62(14)
C2 C3 C6 111.88(16)
C4 C3 C6 110.59(16)
C2 C3 H3 108.6
C4 C3 H3 108.6
C6 C3 H3 108.6
C5 C4 C3 113.40(15)
C5 C4 H4A 108.9
C3 C4 H4A 108.9
C5 C4 H4B 108.9
C3 C4 H4B 108.9
H4A C4 H4B 107.7
C10 C5 O1 114.83(14)
C10 C5 C4 129.26(15)
O1 C5 C4 115.72(14)
C3 C6 H6A 109.5
C3 C6 H6B 109.5
H6A C6 H6B 109.5
C3 C6 H6C 109.5
H6A C6 H6C 109.5
H6B C6 H6C 109.5
O3 C7 O2 124.66(17)
O3 C7 C1 123.37(17)
O2 C7 C1 111.97(14)
O2 C8 C9 106.65(14)
O2 C8 H8A 110.4
C9 C8 H8A 110.4
O2 C8 H8B 110.4
C9 C8 H8B 110.4
H8A C8 H8B 108.6
C8 C9 H9A 109.5
C8 C9 H9B 109.5
H9A C9 H9B 109.5
C8 C9 H9C 109.5
H9A C9 H9C 109.5
H9B C9 H9C 109.5
C5 C10 C11 121.72(15)
C5 C10 C14 120.66(15)
C11 C10 C14 117.53(15)
O4 C11 C10 123.96(16)
O4 C11 C12 119.34(16)
C10 C11 C12 116.69(14)
C11 C12 C13 113.24(15)
C11 C12 H12A 108.9
C13 C12 H12A 108.9
C11 C12 H12B 108.9
C13 C12 H12B 108.9
H12A C12 H12B 107.7
C12 C13 H13A 109.5
C12 C13 H13B 109.5
H13A C13 H13B 109.5
C12 C13 H13C 109.5
H13A C13 H13C 109.5
H13B C13 H13C 109.5
C10 C14 H14A 109.5
C10 C14 H14B 109.5
H14A C14 H14B 109.5
C10 C14 H14C 109.5
H14A C14 H14C 109.5
H14B C14 H14C 109.5

loop_
_geom_bond_atom_site_label_1
_geom_bond_atom_site_label_2
_geom_bond_distance
O1 C1 1.378(2)
O1 C5 1.3846(19)
O2 C7 1.336(2)
O2 C8 1.461(2)
O3 C7 1.207(2)
O4 C11 1.217(2)
C1 C2 1.325(3)
C1 C7 1.491(2)
C2 C3 1.496(3)
C2 H2 0.9500
C3 C4 1.530(3)
C3 C6 1.530(2)
C3 H3 1.0000
C4 C5 1.500(2)
C4 H4A 0.9900
C4 H4B 0.9900
C5 C10 1.346(2)
C6 H6A 0.9800
C6 H6B 0.9800
C6 H6C 0.9800
C8 C9 1.498(3)
C8 H8A 0.9900
C8 H8B 0.9900
C9 H9A 0.9800
C9 H9B 0.9800
C9 H9C 0.9800
C10 C11 1.492(2)
C10 C14 1.514(2)
C11 C12 1.499(2)
C12 C13 1.517(3)
C12 H12A 0.9900
C12 H12B 0.9900
C13 H13A 0.9800
C13 H13B 0.9800
C13 H13C 0.9800
C14 H14A 0.9800
C14 H14B 0.9800
C14 H14C 0.9800
